data_1575236
loop_
_publ_author_name
'Wang, Hui'
'Sun, Chuanqi'
'Jia, Xu'
'Liu, Hui'
'Li, Cheng'
'Zhao, Yingjie'

_publ_section_title
;
 Reversible transformation of single-crystal two-dimensional polymer
 framework for photo/thermal reversible photolithography.
;
_journal_issue 34
_journal_name_full 'Chemical science'
_journal_page_first 15734
_journal_page_last 15741
_journal_paper_doi 10.1039/d5sc03359d
_journal_volume 16
_journal_year 2025
_chemical_formula_moiety 'C66 H78 N3 O3, 3(B F4)'
_chemical_formula_sum 'C66 H78 B3 F12 N3 O3'
_chemical_formula_weight 1221.74
_chemical_melting_point 100
_chemical_name_common heat
_chemical_name_systematic M1'
_space_group_crystal_system trigonal
_space_group_IT_number 148
_space_group_name_Hall '-R 3'
_space_group_name_H-M_alt 'R -3 :H'
_atom_sites_solution_hydrogens geom
_atom_sites_solution_primary dual
_audit_creation_date 2024-10-16
_audit_creation_method
;
Olex2 1.3
(compiled 2020.11.12 svn.r5f609507 for OlexSys, GUI svn.r6408)
;
_audit_update_record
;
2025-01-07 deposited with the CCDC.	2025-07-28 downloaded from the CCDC.
;
_cell_angle_alpha 90
_cell_angle_beta 90
_cell_angle_gamma 120
_cell_formula_units_Z 6
_cell_length_a 27.228(3)
_cell_length_b 27.228(3)
_cell_length_c 15.692(4)
_cell_measurement_reflns_used 1307
_cell_measurement_temperature 100.00(10)
_cell_measurement_theta_max 68.2410
_cell_measurement_theta_min 3.4060
_cell_volume 10075(3)
_computing_cell_refinement 'CrysAlisPro 1.171.42.84a (Rigaku OD, 2023)'
_computing_data_collection 'CrysAlisPro 1.171.42.84a (Rigaku OD, 2023)'
_computing_data_reduction 'CrysAlisPro 1.171.42.84a (Rigaku OD, 2023)'
_computing_molecular_graphics 'Olex2 1.3 (Dolomanov et al., 2009)'
_computing_publication_material 'Olex2 1.3 (Dolomanov et al., 2009)'
_computing_structure_refinement 'SHELXL 2018/3 (Sheldrick, 2015)'
_computing_structure_solution 'SHELXT 2018/2 (Sheldrick, 2018)'
_diffrn_ambient_environment N~2~
_diffrn_ambient_temperature 100.00(10)
_diffrn_detector 'Hybrid Pixel Array Detector'
_diffrn_detector_area_resol_mean 10.0000
_diffrn_detector_type HyPix
_diffrn_measured_fraction_theta_full 0.984
_diffrn_measured_fraction_theta_max 0.984
_diffrn_measurement_details
;
List of Runs (angles in degrees, time in seconds):

  # Type    Start    End  Width  t~exp~   \w     \q     \k     \f   Frames
#--------------------------------------------------------------------------
  1  \w     -8.00  74.00   0.50    2.87    --   54.65  34.00 139.00  164
  2  \w    -65.00 -40.00   0.50    2.87    -- -102.00  58.00 120.00   50
  3  \w    -77.00 -51.00   0.50    2.87    -- -102.00 121.00  82.00   52
  4  \w     32.00  65.00   0.50    2.87    --  109.31 -58.00 -19.00   66
  5  \w     18.00  56.00   0.50    2.87    --  109.31 -89.00 -12.00   76
  6  \w    -87.00 -49.00   0.50    0.72    --    0.00-167.00 120.00   76
  7  \w    -10.00  26.00   0.50    2.87    --  -54.65  19.00-180.00   72
  8  \w     80.00 135.00   0.50    2.87    --   54.65 125.00  60.00  110
  9  \w     88.00 126.00   0.50    2.87    --   54.65 115.00  -4.00   76
 10  \w    -53.00 -23.00   0.50    2.87    -- -102.00  50.00 -60.00   60
 11  \w    -52.00 -26.00   0.50    2.87    -- -102.00  50.00-120.00   52
 12  \w     39.00  75.00   0.50    2.87    --  109.31 -63.00-120.00   72
 13  \w     32.00  63.00   0.50    2.87    --  109.31 -63.00 -30.00   62
 14  \w     27.00  53.00   0.50    2.87    --  109.31 -50.00   0.00   52
 15  \w     49.00  75.00   0.50    2.87    --  109.31 -63.00-180.00   52
 16  \w     33.00  62.00   0.50    2.87    --  109.31 -63.00  60.00   58
 17  \w     72.00 164.00   0.50    2.87    --  109.31  58.00 120.00  184
 18  \w     28.00  55.00   0.50    2.87    --  109.31 -50.00-180.00   54
 19  \w     71.00 105.00   0.50    2.87    --  109.31 -89.00 -12.00   68
;
_diffrn_measurement_device 'four-circle diffractometer'
_diffrn_measurement_device_type 'XtaLAB Synergy R, DW system, HyPix'
_diffrn_measurement_method '\w scans'
_diffrn_orient_matrix_type 'CrysAlisPro convention (1999,Acta A55,543-557)'
_diffrn_orient_matrix_UB_11 0.0484845000
_diffrn_orient_matrix_UB_12 0.0138235000
_diffrn_orient_matrix_UB_13 -0.0633381000
_diffrn_orient_matrix_UB_21 0.0431996000
_diffrn_orient_matrix_UB_22 0.0245575000
_diffrn_orient_matrix_UB_23 0.0732695000
_diffrn_orient_matrix_UB_31 -0.0067846000
_diffrn_orient_matrix_UB_32 -0.0590165000
_diffrn_orient_matrix_UB_33 0.0157218000
_diffrn_radiation_monochromator mirror
_diffrn_radiation_probe x-ray
_diffrn_radiation_type 'Cu K\a'
_diffrn_radiation_wavelength 1.54184
_diffrn_reflns_av_R_equivalents 0.0421
_diffrn_reflns_av_unetI/netI 0.0416
_diffrn_reflns_Laue_measured_fraction_full 0.984
_diffrn_reflns_Laue_measured_fraction_max 0.984
_diffrn_reflns_limit_h_max 32
_diffrn_reflns_limit_h_min -26
_diffrn_reflns_limit_k_max 22
_diffrn_reflns_limit_k_min -31
_diffrn_reflns_limit_l_max 17
_diffrn_reflns_limit_l_min -18
_diffrn_reflns_number 8834
_diffrn_reflns_point_group_measured_fraction_full 0.984
_diffrn_reflns_point_group_measured_fraction_max 0.984
_diffrn_reflns_theta_full 65.084
_diffrn_reflns_theta_max 65.084
_diffrn_reflns_theta_min 3.383
_diffrn_source 'Rotating-anode X-ray tube'
_diffrn_source_type 'Rigaku (Cu) X-ray Source'
_exptl_absorpt_coefficient_mu 0.805
_exptl_absorpt_correction_T_max 1.00000
_exptl_absorpt_correction_T_min 0.30996
_exptl_absorpt_correction_type multi-scan
_exptl_absorpt_process_details
;
CrysAlisPro 1.171.42.84a (Rigaku Oxford Diffraction, 2023)
Empirical absorption correction using spherical harmonics,
implemented in SCALE3 ABSPACK scaling algorithm.
;
_exptl_crystal_colour tan
_exptl_crystal_density_diffrn 1.208
_exptl_crystal_description prism
_exptl_crystal_F_000 3852
_exptl_crystal_recrystallization_method 'Re-crystallisation from solvent: acetic acid and formic acid (3:1 by volume)'
_refine_diff_density_max 0.480
_refine_diff_density_min -0.275
_refine_diff_density_rms 0.073
_refine_ls_extinction_method none
_refine_ls_goodness_of_fit_ref 1.212
_refine_ls_hydrogen_treatment constr
_refine_ls_matrix_type full
_refine_ls_number_parameters 244
_refine_ls_number_reflns 3763
_refine_ls_number_restraints 85
_refine_ls_restrained_S_all 1.242
_refine_ls_R_factor_all 0.2382
_refine_ls_R_factor_gt 0.1821
_refine_ls_shift/su_max 0.001
_refine_ls_shift/su_mean 0.000
_refine_ls_structure_factor_coef Fsqd
_refine_ls_weighting_details 'w=1/[\s^2^(Fo^2^)+(0.0500P)^2^+70.0000P] where P=(Fo^2^+2Fc^2^)/3'
_refine_ls_weighting_scheme calc
_refine_ls_wR_factor_gt 0.3212
_refine_ls_wR_factor_ref 0.3454
_reflns_Friedel_coverage 0.000
_reflns_number_gt 2091
_reflns_number_total 3763
_reflns_threshold_expression 'I > 2\s(I)'
_cod_data_source_file d5sc03359d2.cif
_cod_data_source_block heat1_auto
_cod_depositor_comments 'Adding full bibliography for 1575236.cif.'
_cod_original_sg_symbol_H-M 'R -3'
_cod_database_code 1575236
_shelx_shelxl_version_number 2018/3
_shelx_space_group_comment
;
The symmetry employed for this shelxl refinement is uniquely defined
by the following loop, which should always be used as a source of
symmetry information in preference to the above space-group names.
They are only intended as comments.
;
_reflns_odcompleteness_completeness 98.25
_reflns_odcompleteness_iscentric 1
_reflns_odcompleteness_theta 66.97
_olex2_refinement_description
;
1. Fixed Uiso
 At 1.2 times of:
  All C(H) groups
 At 1.5 times of:
  All C(H,H,H) groups
2. Restrained distances
 C9-C10 \\sim C19-C12 \\sim C22-C19 \\sim C20-C19 \\sim C21-C19 \\sim C15-C13
\\sim C18-C15 \\sim C16-C15
 \\sim C17-C15 \\sim C8-C5 \\sim C2-C1
 with sigma of 0.01
 F1-B1 \\sim F2-B1 \\sim F4-B1 \\sim F3-B1
 with sigma of 0.01
3. Uiso/Uaniso restraints and constraints
F2 \\sim B1 \\sim F1 \\sim F3 \\sim F4: within -2A with sigma of 0.01 and sigma
for terminal atoms of 0.02 within -2A
4.a Aromatic/amide H refined with riding coordinates:
 C11(H11), C14(H14), C7(H7), C6(H6), C4(H4), C3(H3), C9(H9), C8(H8)
4.b Fitted hexagon refined as free rotating group:
 O1(C12,C11,C10,C14,C13), C2(C7,C6,C5,C4,C3)
4.c Idealised Me refined as rotating group:
 C20(H20A,H20B,H20C), C17(H17A,H17B,H17C), C18(H18A,H18B,H18C), C16(H16A,H16B,
 H16C), C22(H22A,H22B,H22C), C21(H21A,H21B,H21C)
;
_smtbx_masks_void_probe_radius 1.2
_smtbx_masks_void_truncation_radius 1.2
_olex2_submission_special_instructions 'No special instructions were received'
_oxdiff_exptl_absorpt_empirical_details
;
Empirical correction (ABSPACK) includes:
- Absorption correction using spherical harmonics
- Frame scaling
;
_oxdiff_exptl_absorpt_empirical_full_max 2.759
_oxdiff_exptl_absorpt_empirical_full_min 0.254

loop_
_space_group_symop_operation_xyz
'x, y, z'
'-y, x-y, z'
'-x+y, -x, z'
'x+2/3, y+1/3, z+1/3'
'-y+2/3, x-y+1/3, z+1/3'
'-x+y+2/3, -x+1/3, z+1/3'
'x+1/3, y+2/3, z+2/3'
'-y+1/3, x-y+2/3, z+2/3'
'-x+y+1/3, -x+2/3, z+2/3'
'-x, -y, -z'
'y, -x+y, -z'
'x-y, x, -z'
'-x+2/3, -y+1/3, -z+1/3'
'y+2/3, -x+y+1/3, -z+1/3'
'x-y+2/3, x+1/3, -z+1/3'
'-x+1/3, -y+2/3, -z+2/3'
'y+1/3, -x+y+2/3, -z+2/3'
'x-y+1/3, x+2/3, -z+2/3'

loop_
_atom_site_label
_atom_site_type_symbol
_atom_site_fract_x
_atom_site_fract_y
_atom_site_fract_z
_atom_site_U_iso_or_equiv
_atom_site_adp_type
_atom_site_occupancy
_atom_site_site_symmetry_order
_atom_site_calc_flag
_atom_site_refinement_flags_posn
_atom_site_refinement_flags_adp
_atom_site_refinement_flags_occupancy
_atom_site_disorder_assembly
_atom_site_disorder_group
O1 O 0.68723(17) 0.5289(2) 0.6112(3) 0.1059(18) Uani 1 1 d G . . . .
C12 C 0.70166(19) 0.57730(19) 0.5635(3) 0.110(3) Uani 1 1 d DG . . . .
C11 C 0.6608(3) 0.5921(2) 0.5448(4) 0.119(3) Uani 1 1 d G . . . .
H11 H 0.670675 0.625144 0.512245 0.143 Uiso 1 1 calc R U . . .
C10 C 0.6055(2) 0.5585(3) 0.5738(4) 0.116(3) Uani 1 1 d DG . . . .
C14 C 0.59112(16) 0.5101(2) 0.6215(4) 0.103(3) Uani 1 1 d G . . . .
H14 H 0.553344 0.487135 0.641360 0.124 Uiso 1 1 calc R U . . .
C13 C 0.6320(2) 0.49532(18) 0.6402(3) 0.101(2) Uani 1 1 d DG . . . .
N1 N 0.3909(3) 0.7025(3) 0.5600(4) 0.098(2) Uani 1 1 d . . . . .
C1 C 0.3669(3) 0.6464(4) 0.5595(6) 0.098(2) Uani 1 1 d D . . . .
C2 C 0.4059(2) 0.6227(2) 0.5613(4) 0.099(2) Uani 1 1 d DG . . . .
C7 C 0.38537(19) 0.5661(2) 0.5820(4) 0.104(3) Uani 1 1 d G . . . .
H7 H 0.346285 0.542226 0.594561 0.125 Uiso 1 1 calc R U . . .
C6 C 0.4220(3) 0.5445(2) 0.5842(4) 0.119(3) Uani 1 1 d G . . . .
H6 H 0.407989 0.505807 0.598351 0.143 Uiso 1 1 calc R U . . .
C5 C 0.4792(3) 0.5795(3) 0.5658(4) 0.116(3) Uani 1 1 d DG . . . .
C4 C 0.49974(17) 0.6361(3) 0.5451(4) 0.135(4) Uani 1 1 d G . . . .
H4 H 0.538826 0.659999 0.532555 0.162 Uiso 1 1 calc R U . . .
C3 C 0.4631(2) 0.65773(19) 0.5429(4) 0.132(4) Uani 1 1 d G . . . .
H3 H 0.477122 0.696420 0.528765 0.158 Uiso 1 1 calc R U . . .
F2 F 0.6960(3) 0.7903(3) 0.6572(7) 0.248(4) Uani 1 1 d D U . . .
C15 C 0.6271(4) 0.4471(3) 0.6928(6) 0.117(3) Uani 1 1 d D . . . .
C19 C 0.7626(3) 0.6048(3) 0.5359(6) 0.117(3) Uani 1 1 d D . . . .
F1 F 0.6595(5) 0.7236(4) 0.5608(8) 0.276(5) Uani 1 1 d D U . . .
F3 F 0.6319(4) 0.7078(4) 0.6843(7) 0.275(5) Uani 1 1 d D U . . .
C9 C 0.5673(4) 0.5821(4) 0.5574(7) 0.139(4) Uani 1 1 d D . . . .
H9 H 0.581917 0.618458 0.531961 0.167 Uiso 1 1 calc R U . . .
C8 C 0.5175(4) 0.5547(4) 0.5768(7) 0.137(4) Uani 1 1 d D . . . .
H8 H 0.502611 0.517425 0.598875 0.164 Uiso 1 1 calc R U . . .
C20 C 0.7617(4) 0.5771(4) 0.4526(7) 0.148(4) Uani 1 1 d D . . . .
H20A H 0.744040 0.536074 0.460776 0.222 Uiso 1 1 calc R U . . .
H20B H 0.800541 0.592281 0.431813 0.222 Uiso 1 1 calc R U . . .
H20C H 0.739742 0.585006 0.410745 0.222 Uiso 1 1 calc R U . . .
C17 C 0.6366(6) 0.4651(5) 0.7844(7) 0.172(5) Uani 1 1 d D . . . .
H17A H 0.673218 0.500044 0.790243 0.258 Uiso 1 1 calc R U . . .
H17B H 0.636531 0.435123 0.819050 0.258 Uiso 1 1 calc R U . . .
H17C H 0.606217 0.471802 0.803682 0.258 Uiso 1 1 calc R U . . .
C18 C 0.6677(5) 0.4278(4) 0.6661(7) 0.161(5) Uani 1 1 d D . . . .
H18A H 0.659312 0.413505 0.607481 0.241 Uiso 1 1 calc R U . . .
H18B H 0.663682 0.397438 0.704200 0.241 Uiso 1 1 calc R U . . .
H18C H 0.706636 0.459714 0.669232 0.241 Uiso 1 1 calc R U . . .
F4 F 0.7124(4) 0.7239(4) 0.6574(9) 0.295(5) Uani 1 1 d D U . . .
C16 C 0.5679(4) 0.3965(4) 0.6846(8) 0.174(5) Uani 1 1 d D . . . .
H16A H 0.540083 0.407230 0.703053 0.261 Uiso 1 1 calc R U . . .
H16B H 0.564498 0.365515 0.720401 0.261 Uiso 1 1 calc R U . . .
H16C H 0.560651 0.384126 0.625019 0.261 Uiso 1 1 calc R U . . .
C22 C 0.7843(5) 0.6673(4) 0.5245(9) 0.187(6) Uani 1 1 d D . . . .
H22A H 0.760925 0.672760 0.482232 0.281 Uiso 1 1 calc R U . . .
H22B H 0.823738 0.686071 0.504724 0.281 Uiso 1 1 calc R U . . .
H22C H 0.782381 0.683833 0.578984 0.281 Uiso 1 1 calc R U . . .
C21 C 0.7971(4) 0.5936(5) 0.6004(8) 0.179(5) Uani 1 1 d D . . . .
H21A H 0.794069 0.607998 0.656222 0.269 Uiso 1 1 calc R U . . .
H21B H 0.836877 0.612724 0.582565 0.269 Uiso 1 1 calc R U . . .
H21C H 0.782542 0.552642 0.604299 0.269 Uiso 1 1 calc R U . . .
B1 B 0.6758(5) 0.7383(4) 0.6379(8) 0.231(5) Uani 1 1 d D U . . .

loop_
_atom_site_aniso_label
_atom_site_aniso_U_11
_atom_site_aniso_U_22
_atom_site_aniso_U_33
_atom_site_aniso_U_23
_atom_site_aniso_U_13
_atom_site_aniso_U_12
O1 0.085(4) 0.105(4) 0.133(5) -0.001(3) 0.002(3) 0.052(3)
C12 0.135(8) 0.078(5) 0.130(8) -0.010(5) -0.017(6) 0.063(6)
C11 0.120(7) 0.088(6) 0.157(9) -0.009(6) -0.006(7) 0.058(6)
C10 0.145(9) 0.113(7) 0.123(8) 0.003(6) -0.005(6) 0.090(7)
C14 0.080(5) 0.110(6) 0.123(7) -0.020(5) -0.009(5) 0.050(5)
C13 0.101(6) 0.106(6) 0.105(7) -0.003(5) 0.004(5) 0.059(5)
N1 0.078(4) 0.076(4) 0.139(6) -0.013(4) -0.012(4) 0.039(4)
C1 0.084(6) 0.094(6) 0.123(7) -0.009(5) -0.004(5) 0.050(5)
C2 0.085(5) 0.082(5) 0.126(7) -0.012(5) -0.015(5) 0.039(4)
C7 0.093(6) 0.087(6) 0.138(8) -0.022(5) -0.015(5) 0.050(5)
C6 0.105(7) 0.099(6) 0.163(9) -0.031(6) -0.026(6) 0.059(6)
C5 0.120(8) 0.119(7) 0.141(8) -0.029(6) -0.037(6) 0.083(7)
C4 0.078(6) 0.127(8) 0.209(11) -0.022(8) -0.019(6) 0.058(6)
C3 0.092(6) 0.095(6) 0.206(11) -0.009(6) -0.002(6) 0.045(6)
F2 0.198(7) 0.113(5) 0.427(12) -0.080(6) -0.051(7) 0.074(5)
C15 0.116(7) 0.122(7) 0.120(8) 0.023(6) -0.001(6) 0.065(6)
C19 0.080(6) 0.101(7) 0.149(9) -0.004(6) 0.013(6) 0.031(5)
F1 0.278(10) 0.193(8) 0.270(10) -0.034(7) -0.005(8) 0.051(7)
F3 0.202(8) 0.245(9) 0.320(11) -0.049(8) 0.035(7) 0.069(7)
C9 0.106(7) 0.119(8) 0.197(12) -0.007(7) -0.005(7) 0.060(6)
C8 0.094(7) 0.126(8) 0.177(11) -0.013(7) -0.018(7) 0.045(6)
C20 0.112(8) 0.149(9) 0.164(10) -0.014(8) 0.023(7) 0.051(7)
C17 0.238(14) 0.177(11) 0.132(10) 0.009(8) -0.042(9) 0.127(11)
C18 0.178(11) 0.152(9) 0.218(12) 0.039(8) 0.020(9) 0.132(9)
F4 0.188(7) 0.204(7) 0.554(15) -0.080(9) -0.051(9) 0.145(6)
C16 0.136(9) 0.114(8) 0.251(15) 0.039(8) 0.021(9) 0.047(7)
C22 0.135(9) 0.084(7) 0.328(18) -0.003(9) 0.039(10) 0.044(6)
C21 0.105(8) 0.176(11) 0.239(14) 0.035(10) -0.025(8) 0.057(8)
B1 0.192(10) 0.156(8) 0.383(12) -0.095(9) 0.004(10) 0.114(7)

loop_
_atom_type_symbol
_atom_type_description
_atom_type_scat_dispersion_real
_atom_type_scat_dispersion_imag
_atom_type_scat_source
C C 0.0181 0.0091 'International Tables Vol C Tables 4.2.6.8 and 6.1.1.4'
H H 0.0000 0.0000 'International Tables Vol C Tables 4.2.6.8 and 6.1.1.4'
B B 0.0090 0.0039 'International Tables Vol C Tables 4.2.6.8 and 6.1.1.4'
F F 0.0727 0.0534 'International Tables Vol C Tables 4.2.6.8 and 6.1.1.4'
N N 0.0311 0.0180 'International Tables Vol C Tables 4.2.6.8 and 6.1.1.4'
O O 0.0492 0.0322 'International Tables Vol C Tables 4.2.6.8 and 6.1.1.4'

loop_
_geom_angle_atom_site_label_1
_geom_angle_atom_site_label_2
_geom_angle_atom_site_label_3
_geom_angle
_geom_angle_site_symmetry_1
_geom_angle_site_symmetry_3
_geom_angle_publ_flag
C12 O1 C13 120.0 . . ?
O1 C12 C19 110.2(5) . . ?
C11 C12 O1 120.0 . . ?
C11 C12 C19 129.7(5) . . ?
C12 C11 H11 120.0 . . ?
C12 C11 C10 120.0 . . ?
C10 C11 H11 120.0 . . ?
C11 C10 C9 114.7(6) . . ?
C14 C10 C11 120.0 . . ?
C14 C10 C9 125.0(6) . . ?
C10 C14 H14 120.0 . . ?
C10 C14 C13 120.0 . . ?
C13 C14 H14 120.0 . . ?
O1 C13 C15 110.5(5) . . ?
C14 C13 O1 120.0 . . ?
C14 C13 C15 129.5(5) . . ?
C1 N1 C1 113.3(7) . 2_665 ?
N1 C1 N1 126.6(7) . 3_565 ?
N1 C1 C2 116.6(7) . . ?
N1 C1 C2 116.7(7) 3_565 . ?
C7 C2 C1 120.3(5) . . ?
C7 C2 C3 120.0 . . ?
C3 C2 C1 119.7(5) . . ?
C2 C7 H7 120.0 . . ?
C6 C7 C2 120.0 . . ?
C6 C7 H7 120.0 . . ?
C7 C6 H6 120.0 . . ?
C7 C6 C5 120.0 . . ?
C5 C6 H6 120.0 . . ?
C6 C5 C8 117.2(6) . . ?
C4 C5 C6 120.0 . . ?
C4 C5 C8 122.5(6) . . ?
C5 C4 H4 120.0 . . ?
C5 C4 C3 120.0 . . ?
C3 C4 H4 120.0 . . ?
C2 C3 H3 120.0 . . ?
C4 C3 C2 120.0 . . ?
C4 C3 H3 120.0 . . ?
C13 C15 C18 113.2(7) . . ?
C13 C15 C16 109.7(7) . . ?
C17 C15 C13 108.5(7) . . ?
C17 C15 C18 110.1(8) . . ?
C17 C15 C16 108.1(9) . . ?
C18 C15 C16 107.0(8) . . ?
C12 C19 C22 107.9(7) . . ?
C12 C19 C21 110.3(7) . . ?
C20 C19 C12 105.2(6) . . ?
C20 C19 C22 111.2(9) . . ?
C20 C19 C21 109.8(9) . . ?
C22 C19 C21 112.1(9) . . ?
C10 C9 H9 120.2 . . ?
C8 C9 C10 119.7(9) . . ?
C8 C9 H9 120.2 . . ?
C5 C8 H8 119.8 . . ?
C9 C8 C5 120.3(9) . . ?
C9 C8 H8 119.8 . . ?
C19 C20 H20A 109.5 . . ?
C19 C20 H20B 109.5 . . ?
C19 C20 H20C 109.5 . . ?
H20A C20 H20B 109.5 . . ?
H20A C20 H20C 109.5 . . ?
H20B C20 H20C 109.5 . . ?
C15 C17 H17A 109.5 . . ?
C15 C17 H17B 109.5 . . ?
C15 C17 H17C 109.5 . . ?
H17A C17 H17B 109.5 . . ?
H17A C17 H17C 109.5 . . ?
H17B C17 H17C 109.5 . . ?
C15 C18 H18A 109.5 . . ?
C15 C18 H18B 109.5 . . ?
C15 C18 H18C 109.5 . . ?
H18A C18 H18B 109.5 . . ?
H18A C18 H18C 109.5 . . ?
H18B C18 H18C 109.5 . . ?
C15 C16 H16A 109.5 . . ?
C15 C16 H16B 109.5 . . ?
C15 C16 H16C 109.5 . . ?
H16A C16 H16B 109.5 . . ?
H16A C16 H16C 109.5 . . ?
H16B C16 H16C 109.5 . . ?
C19 C22 H22A 109.5 . . ?
C19 C22 H22B 109.5 . . ?
C19 C22 H22C 109.5 . . ?
H22A C22 H22B 109.5 . . ?
H22A C22 H22C 109.5 . . ?
H22B C22 H22C 109.5 . . ?
C19 C21 H21A 109.5 . . ?
C19 C21 H21B 109.5 . . ?
C19 C21 H21C 109.5 . . ?
H21A C21 H21B 109.5 . . ?
H21A C21 H21C 109.5 . . ?
H21B C21 H21C 109.5 . . ?
F2 B1 F1 117.5(11) . . ?
F2 B1 F3 109.2(10) . . ?
F2 B1 F4 108.4(9) . . ?
F1 B1 F3 105.4(10) . . ?
F4 B1 F1 109.4(11) . . ?
F4 B1 F3 106.3(10) . . ?

loop_
_geom_bond_atom_site_label_1
_geom_bond_atom_site_label_2
_geom_bond_distance
_geom_bond_site_symmetry_2
_geom_bond_publ_flag
O1 C12 1.3900 . ?
O1 C13 1.3900 . ?
C12 C11 1.3900 . ?
C12 C19 1.504(6) . ?
C11 H11 0.9500 . ?
C11 C10 1.3900 . ?
C10 C14 1.3900 . ?
C10 C9 1.495(6) . ?
C14 H14 0.9500 . ?
C14 C13 1.3900 . ?
C13 C15 1.498(6) . ?
N1 C1 1.330(8) 2_665 ?
N1 C1 1.327(8) . ?
C1 C2 1.493(6) . ?
C2 C7 1.3900 . ?
C2 C3 1.3900 . ?
C7 H7 0.9500 . ?
C7 C6 1.3900 . ?
C6 H6 0.9500 . ?
C6 C5 1.3900 . ?
C5 C4 1.3900 . ?
C5 C8 1.509(6) . ?
C4 H4 0.9500 . ?
C4 C3 1.3900 . ?
C3 H3 0.9500 . ?
F2 B1 1.271(7) . ?
C15 C17 1.498(7) . ?
C15 C18 1.504(6) . ?
C15 C16 1.514(7) . ?
C19 C20 1.502(7) . ?
C19 C22 1.509(7) . ?
C19 C21 1.511(7) . ?
F1 B1 1.282(7) . ?
F3 B1 1.287(8) . ?
C9 H9 0.9500 . ?
C9 C8 1.215(12) . ?
C8 H8 0.9500 . ?
C20 H20A 0.9800 . ?
C20 H20B 0.9800 . ?
C20 H20C 0.9800 . ?
C17 H17A 0.9800 . ?
C17 H17B 0.9800 . ?
C17 H17C 0.9800 . ?
C18 H18A 0.9800 . ?
C18 H18B 0.9800 . ?
C18 H18C 0.9800 . ?
F4 B1 1.277(7) . ?
C16 H16A 0.9800 . ?
C16 H16B 0.9800 . ?
C16 H16C 0.9800 . ?
C22 H22A 0.9800 . ?
C22 H22B 0.9800 . ?
C22 H22C 0.9800 . ?
C21 H21A 0.9800 . ?
C21 H21B 0.9800 . ?
C21 H21C 0.9800 . ?

loop_
_geom_torsion_atom_site_label_1
_geom_torsion_atom_site_label_2
_geom_torsion_atom_site_label_3
_geom_torsion_atom_site_label_4
_geom_torsion
_geom_torsion_site_symmetry_1
_geom_torsion_site_symmetry_2
_geom_torsion_site_symmetry_3
_geom_torsion_site_symmetry_4
_geom_torsion_publ_flag
O1 C12 C11 C10 0.0 . . . . ?
O1 C12 C19 C20 88.5(7) . . . . ?
O1 C12 C19 C22 -152.7(7) . . . . ?
O1 C12 C19 C21 -29.9(9) . . . . ?
O1 C13 C15 C17 92.2(7) . . . . ?
O1 C13 C15 C18 -30.4(9) . . . . ?
O1 C13 C15 C16 -149.9(7) . . . . ?
C12 O1 C13 C14 0.0 . . . . ?
C12 O1 C13 C15 -177.7(6) . . . . ?
C12 C11 C10 C14 0.0 . . . . ?
C12 C11 C10 C9 173.9(6) . . . . ?
C11 C12 C19 C20 -88.2(8) . . . . ?
C11 C12 C19 C22 30.6(11) . . . . ?
C11 C12 C19 C21 153.3(7) . . . . ?
C11 C10 C14 C13 0.0 . . . . ?
C11 C10 C9 C8 176.5(9) . . . . ?
C10 C14 C13 O1 0.0 . . . . ?
C10 C14 C13 C15 177.2(7) . . . . ?
C10 C9 C8 C5 176.1(7) . . . . ?
C14 C10 C9 C8 -9.9(14) . . . . ?
C14 C13 C15 C17 -85.2(9) . . . . ?
C14 C13 C15 C18 152.2(7) . . . . ?
C14 C13 C15 C16 32.7(10) . . . . ?
C13 O1 C12 C11 0.0 . . . . ?
C13 O1 C12 C19 -177.1(5) . . . . ?
N1 C1 C2 C7 -14.1(10) 3_565 . . . ?
N1 C1 C2 C7 164.1(6) . . . . ?
N1 C1 C2 C3 166.4(6) 3_565 . . . ?
N1 C1 C2 C3 -15.4(10) . . . . ?
C1 N1 C1 N1 -1.1(18) 2_665 . . 3_565 ?
C1 N1 C1 C2 -179.1(4) 2_665 . . . ?
C1 C2 C7 C6 -179.5(6) . . . . ?
C1 C2 C3 C4 179.5(6) . . . . ?
C2 C7 C6 C5 0.0 . . . . ?
C7 C2 C3 C4 0.0 . . . . ?
C7 C6 C5 C4 0.0 . . . . ?
C7 C6 C5 C8 174.9(7) . . . . ?
C6 C5 C4 C3 0.0 . . . . ?
C6 C5 C8 C9 176.1(9) . . . . ?
C5 C4 C3 C2 0.0 . . . . ?
C4 C5 C8 C9 -9.1(14) . . . . ?
C3 C2 C7 C6 0.0 . . . . ?
C19 C12 C11 C10 176.5(7) . . . . ?
C9 C10 C14 C13 -173.2(7) . . . . ?
C8 C5 C4 C3 -174.6(7) . . . . ?

loop_
_smtbx_masks_void_nr
_smtbx_masks_void_average_x
_smtbx_masks_void_average_y
_smtbx_masks_void_average_z
_smtbx_masks_void_volume
_smtbx_masks_void_count_electrons
_smtbx_masks_void_content
1 0.000 0.000 0.500 23.6 0.0 ?
2 0.038 0.279 0.425 31.2 9.3 ?
3 0.054 0.425 0.092 31.2 9.3 ?
4 -0.091 0.296 0.759 31.2 9.3 ?
5 -0.054 0.575 0.908 31.2 9.2 ?
6 0.091 0.704 0.241 31.2 9.2 ?
7 -0.038 0.721 0.575 31.2 9.2 ?
8 0.242 0.962 0.425 31.2 9.3 ?
9 0.279 0.242 0.575 31.2 9.2 ?
10 0.296 0.387 0.241 31.2 9.2 ?
11 0.333 0.667 0.167 23.6 0.0 ?
12 0.371 0.946 0.092 31.2 9.3 ?
13 0.387 0.091 0.759 31.2 9.3 ?
14 0.425 0.371 0.908 31.2 9.2 ?
15 0.575 0.629 0.092 31.2 9.3 ?
16 0.629 0.054 0.908 31.2 9.2 ?
17 0.613 0.909 0.241 31.2 9.2 ?
18 0.667 0.333 0.833 23.6 0.0 ?
19 0.704 0.613 0.759 31.2 9.3 ?
20 0.721 0.758 0.425 31.2 9.3 ?
21 0.758 0.038 0.575 31.2 9.2 ?
